data_7130862
loop_
_publ_author_name
'Stefanowska, Kinga'
'Sokolnicki, Tomasz'
'Walkowiak, J\;edrzej'
'Czapik, Agnieszka'
'Franczyk, Adrian'

_publ_section_title
;
 Directed <i>cis</i>-hydrosilylation of borylalkynes to borylsilylalkenes.
;
_journal_issue 86
_journal_name_full 'Chemical communications (Cambridge, England)'
_journal_page_first 12046
_journal_page_last 12049
_journal_paper_doi 10.1039/d2cc04318a
_journal_volume 58
_journal_year 2022
_chemical_formula_moiety 'C32 H68 B2 O5 Si4'
_chemical_formula_sum 'C32 H68 B2 O5 Si4'
_chemical_formula_weight 666.84
_space_group_crystal_system monoclinic
_space_group_IT_number 15
_space_group_name_Hall '-I 2ya'
_space_group_name_H-M_alt 'I 1 2/a 1'
_atom_sites_solution_hydrogens geom
_atom_sites_solution_primary difmap
_audit_creation_method SHELXL-2018/3
_audit_update_record
;
2021-09-02 deposited with the CCDC.	2022-09-23 downloaded from the CCDC.
;
_cell_angle_alpha 90
_cell_angle_beta 102.2310(9)
_cell_angle_gamma 90
_cell_formula_units_Z 4
_cell_length_a 15.82548(14)
_cell_length_b 11.13928(10)
_cell_length_c 24.2701(2)
_cell_measurement_reflns_used 890
_cell_measurement_temperature 130(2)
_cell_measurement_theta_max 41.7040
_cell_measurement_theta_min 4.3780
_cell_volume 4181.33(6)
_computing_cell_refinement 'CrysAlisPro 1.171.41.110a (Rigaku OD, 2021)'
_computing_data_collection 'CrysAlisPro 1.171.41.110a (Rigaku OD, 2021)'
_computing_data_reduction 'CrysAlisPro 1.171.41.110a (Rigaku OD, 2021)'
_computing_structure_refinement 'SHELXL-2018/3 (Sheldrick, 2015)'
_computing_structure_solution 'SHELXT 2018/2 (Sheldrick, 2015)'
_diffrn_ambient_temperature 130(2)
_diffrn_detector_area_resol_mean 10.5384
_diffrn_measured_fraction_theta_full 1.000
_diffrn_measured_fraction_theta_max 0.981
_diffrn_measurement_device_type 'SuperNova, Single source at offset/far, Atlas'
_diffrn_measurement_method '\w scans'
_diffrn_radiation_type CuK\a
_diffrn_radiation_wavelength 1.54184
_diffrn_reflns_av_R_equivalents 0.0267
_diffrn_reflns_av_unetI/netI 0.0185
_diffrn_reflns_Laue_measured_fraction_full 1.000
_diffrn_reflns_Laue_measured_fraction_max 0.981
_diffrn_reflns_limit_h_max 19
_diffrn_reflns_limit_h_min -19
_diffrn_reflns_limit_k_max 13
_diffrn_reflns_limit_k_min -13
_diffrn_reflns_limit_l_max 27
_diffrn_reflns_limit_l_min -30
_diffrn_reflns_number 16793
_diffrn_reflns_point_group_measured_fraction_full 1.000
_diffrn_reflns_point_group_measured_fraction_max 0.981
_diffrn_reflns_theta_full 67.684
_diffrn_reflns_theta_max 76.415
_diffrn_reflns_theta_min 3.727
_diffrn_source 'micro-focus sealed X-ray tube'
_exptl_absorpt_coefficient_mu 1.569
_exptl_absorpt_correction_T_max 1.00000
_exptl_absorpt_correction_T_min 0.08538
_exptl_absorpt_correction_type multi-scan
_exptl_absorpt_process_details
;
CrysAlisPro 1.171.41.110a (Rigaku Oxford Diffraction, 2021)
Empirical absorption correction using spherical harmonics,
implemented in SCALE3 ABSPACK scaling algorithm.
;
_exptl_crystal_colour colourless
_exptl_crystal_density_diffrn 1.059
_exptl_crystal_description plate
_exptl_crystal_F_000 1464
_exptl_crystal_size_max 0.300
_exptl_crystal_size_mid 0.200
_exptl_crystal_size_min 0.070
_refine_diff_density_max 0.548
_refine_diff_density_min -0.313
_refine_diff_density_rms 0.055
_refine_ls_extinction_method none
_refine_ls_goodness_of_fit_ref 1.045
_refine_ls_hydrogen_treatment constr
_refine_ls_matrix_type full
_refine_ls_number_parameters 206
_refine_ls_number_reflns 4300
_refine_ls_number_restraints 0
_refine_ls_restrained_S_all 1.045
_refine_ls_R_factor_all 0.0440
_refine_ls_R_factor_gt 0.0376
_refine_ls_shift/su_max 0.001
_refine_ls_shift/su_mean 0.000
_refine_ls_structure_factor_coef Fsqd
_refine_ls_weighting_details 'w=1/[\s^2^(Fo^2^)+(0.0647P)^2^+1.9023P] where P=(Fo^2^+2Fc^2^)/3'
_refine_ls_weighting_scheme calc
_refine_ls_wR_factor_gt 0.1051
_refine_ls_wR_factor_ref 0.1114
_reflns_Friedel_coverage 0.000
_reflns_number_gt 3670
_reflns_number_total 4300
_reflns_threshold_expression 'I > 2\s(I)'
_cod_data_source_file d2cc04318a2.cif
_cod_data_source_block DATA-II
_cod_depositor_comments 'Adding full bibliography for 7130861--7130865.cif.'
_cod_original_cell_volume 4181.33(7)
_cod_original_sg_symbol_H-M 'I 2/a'
_cod_database_code 7130862
_shelx_shelxl_version_number 2018/3
_shelx_space_group_comment
;
The symmetry employed for this shelxl refinement is uniquely defined
by the following loop, which should always be used as a source of
symmetry information in preference to the above space-group names.
They are only intended as comments.
;
_shelx_estimated_absorpt_t_min 0.650
_shelx_estimated_absorpt_t_max 0.898

loop_
_space_group_symop_operation_xyz
'x, y, z'
'-x+1/2, y, -z'
'x+1/2, y+1/2, z+1/2'
'-x+1, y+1/2, -z+1/2'
'-x, -y, -z'
'x-1/2, -y, z'
'-x+1/2, -y+1/2, -z+1/2'
'x, -y+1/2, z+1/2'

loop_
_atom_site_label
_atom_site_type_symbol
_atom_site_fract_x
_atom_site_fract_y
_atom_site_fract_z
_atom_site_U_iso_or_equiv
_atom_site_adp_type
_atom_site_occupancy
_atom_site_site_symmetry_order
_atom_site_calc_flag
_atom_site_refinement_flags_posn
_atom_site_refinement_flags_adp
_atom_site_refinement_flags_occupancy
_atom_site_disorder_assembly
_atom_site_disorder_group
Si1 Si 0.56487(2) 0.75565(3) 0.51429(2) 0.02558(12) Uani 1 1 d . . . . .
Si2 Si 0.26862(2) 0.75778(3) 0.43713(2) 0.02385(12) Uani 1 1 d . . . . .
O1 O 0.50026(6) 0.71139(11) 0.37933(4) 0.0349(3) Uani 1 1 d . . . . .
O2 O 0.36342(7) 0.76048(9) 0.33400(4) 0.0309(2) Uani 1 1 d . . . . .
C1 C 0.44308(9) 0.76085(12) 0.49301(6) 0.0260(3) Uani 1 1 d . . . . .
H1 H 0.414949 0.768045 0.523767 0.031 Uiso 1 1 calc R U . . .
C2 C 0.38856(9) 0.75621(11) 0.44197(6) 0.0236(3) Uani 1 1 d . . . . .
C3 C 0.50433(10) 0.72397(14) 0.32016(6) 0.0315(3) Uani 1 1 d . . . . .
C4 C 0.40698(9) 0.71974(14) 0.28984(5) 0.0294(3) Uani 1 1 d . . . . .
C5 C 0.54778(11) 0.84244(17) 0.31363(7) 0.0437(4) Uani 1 1 d . . . . .
H5A H 0.512168 0.908332 0.322887 0.066 Uiso 1 1 calc R U . . .
H5B H 0.554588 0.851159 0.274630 0.066 Uiso 1 1 calc R U . . .
H5C H 0.604747 0.844616 0.339154 0.066 Uiso 1 1 calc R U . . .
C6 C 0.55821(11) 0.62050(17) 0.30517(7) 0.0454(4) Uani 1 1 d . . . . .
H6A H 0.617742 0.627701 0.326825 0.068 Uiso 1 1 calc R U . . .
H6B H 0.557983 0.623068 0.264782 0.068 Uiso 1 1 calc R U . . .
H6C H 0.533575 0.544160 0.314272 0.068 Uiso 1 1 calc R U . . .
C7 C 0.37261(11) 0.59381(15) 0.27387(7) 0.0434(4) Uani 1 1 d . . . . .
H7A H 0.388008 0.540845 0.306715 0.065 Uiso 1 1 calc R U . . .
H7B H 0.398166 0.562913 0.243285 0.065 Uiso 1 1 calc R U . . .
H7C H 0.309563 0.596717 0.261362 0.065 Uiso 1 1 calc R U . . .
C8 C 0.38135(11) 0.80226(17) 0.23945(6) 0.0423(4) Uani 1 1 d . . . . .
H8A H 0.319772 0.791651 0.222753 0.063 Uiso 1 1 calc R U . . .
H8B H 0.415561 0.782724 0.211389 0.063 Uiso 1 1 calc R U . . .
H8C H 0.392127 0.885784 0.251596 0.063 Uiso 1 1 calc R U . . .
C9 C 0.61334(10) 0.88409(16) 0.48232(7) 0.0393(4) Uani 1 1 d . . . . .
H9A H 0.598103 0.877614 0.441138 0.059 Uiso 1 1 calc R U . . .
H9B H 0.676377 0.882226 0.495025 0.059 Uiso 1 1 calc R U . . .
H9C H 0.590961 0.959817 0.494038 0.059 Uiso 1 1 calc R U . . .
C10 C 0.60776(10) 0.60922(16) 0.49462(7) 0.0418(4) Uani 1 1 d . . . . .
H10A H 0.588705 0.544535 0.516509 0.063 Uiso 1 1 calc R U . . .
H10B H 0.671084 0.611961 0.502703 0.063 Uiso 1 1 calc R U . . .
H10C H 0.586000 0.594328 0.454308 0.063 Uiso 1 1 calc R U . . .
C11 C 0.59405(9) 0.77158(14) 0.59429(6) 0.0318(3) Uani 1 1 d . . . . .
C12 C 0.54897(12) 0.67395(19) 0.62220(7) 0.0508(5) Uani 1 1 d . . . . .
H12A H 0.486248 0.686078 0.612133 0.076 Uiso 1 1 calc R U . . .
H12B H 0.568669 0.678631 0.663236 0.076 Uiso 1 1 calc R U . . .
H12C H 0.563199 0.594804 0.609044 0.076 Uiso 1 1 calc R U . . .
C13 C 0.56676(11) 0.89475(17) 0.61253(7) 0.0444(4) Uani 1 1 d . . . . .
H13A H 0.596205 0.957855 0.595636 0.067 Uiso 1 1 calc R U . . .
H13B H 0.582560 0.901157 0.653710 0.067 Uiso 1 1 calc R U . . .
H13C H 0.504056 0.904056 0.599931 0.067 Uiso 1 1 calc R U . . .
C14 C 0.69236(11) 0.75807(16) 0.61533(8) 0.0431(4) Uani 1 1 d . . . . .
H14A H 0.710035 0.677116 0.606667 0.065 Uiso 1 1 calc R U . . .
H14B H 0.707419 0.771039 0.656173 0.065 Uiso 1 1 calc R U . . .
H14C H 0.722245 0.817435 0.596535 0.065 Uiso 1 1 calc R U . . .
C15 C 0.22303(9) 0.61254(14) 0.40676(6) 0.0348(3) Uani 1 1 d . . . . .
H15A H 0.246956 0.546925 0.432221 0.052 Uiso 1 1 calc R U . . .
H15B H 0.238110 0.600245 0.370031 0.052 Uiso 1 1 calc R U . . .
H15C H 0.159974 0.613879 0.402009 0.052 Uiso 1 1 calc R U . . .
C16 C 0.21665(9) 0.88665(14) 0.39422(6) 0.0327(3) Uani 1 1 d . . . . .
H16A H 0.153652 0.878908 0.387981 0.049 Uiso 1 1 calc R U . . .
H16B H 0.234127 0.887147 0.357823 0.049 Uiso 1 1 calc R U . . .
H16C H 0.234792 0.961801 0.414250 0.049 Uiso 1 1 calc R U . . .
B1 B 0.41954(10) 0.74331(13) 0.38511(7) 0.0245(3) Uani 1 1 d . . . . .
O3 O 0.250000 0.77362(17) 0.500000 0.0406(4) Uani 1 2 d S T P . .

loop_
_atom_site_aniso_label
_atom_site_aniso_U_11
_atom_site_aniso_U_22
_atom_site_aniso_U_33
_atom_site_aniso_U_23
_atom_site_aniso_U_13
_atom_site_aniso_U_12
Si1 0.0185(2) 0.0337(2) 0.0241(2) 0.00378(13) 0.00342(14) 0.00204(13)
Si2 0.0181(2) 0.0372(2) 0.01626(19) 0.00077(13) 0.00369(14) -0.00022(13)
O1 0.0280(5) 0.0560(7) 0.0218(5) 0.0036(5) 0.0082(4) 0.0066(5)
O2 0.0280(5) 0.0459(6) 0.0199(5) -0.0010(4) 0.0073(4) 0.0048(4)
C1 0.0228(7) 0.0342(8) 0.0215(6) 0.0011(5) 0.0061(5) 0.0008(5)
C2 0.0205(6) 0.0313(7) 0.0199(6) 0.0014(5) 0.0063(5) 0.0006(5)
C3 0.0314(8) 0.0435(8) 0.0226(7) 0.0022(6) 0.0124(6) 0.0055(6)
C4 0.0324(7) 0.0380(8) 0.0197(6) 0.0001(5) 0.0095(5) 0.0055(6)
C5 0.0447(9) 0.0521(10) 0.0375(8) -0.0027(7) 0.0158(7) -0.0087(8)
C6 0.0408(9) 0.0579(11) 0.0406(9) 0.0008(8) 0.0156(7) 0.0168(8)
C7 0.0491(9) 0.0442(9) 0.0350(8) -0.0054(7) 0.0045(7) 0.0009(7)
C8 0.0475(9) 0.0512(10) 0.0296(7) 0.0100(7) 0.0117(7) 0.0102(8)
C9 0.0305(7) 0.0503(10) 0.0359(8) 0.0093(7) 0.0047(6) -0.0072(7)
C10 0.0375(8) 0.0461(9) 0.0391(8) -0.0016(7) 0.0018(6) 0.0158(7)
C11 0.0246(7) 0.0421(8) 0.0266(7) 0.0034(6) 0.0007(5) 0.0019(6)
C12 0.0509(10) 0.0690(13) 0.0296(8) 0.0156(8) 0.0019(7) -0.0117(9)
C13 0.0423(9) 0.0563(11) 0.0321(8) -0.0066(7) 0.0018(7) 0.0090(8)
C14 0.0286(8) 0.0568(11) 0.0378(9) 0.0009(7) -0.0063(7) 0.0047(7)
C15 0.0303(7) 0.0356(8) 0.0371(8) 0.0048(6) 0.0042(6) -0.0031(6)
C16 0.0302(7) 0.0369(8) 0.0312(7) -0.0007(6) 0.0071(6) 0.0039(6)
B1 0.0232(7) 0.0298(8) 0.0212(7) -0.0001(5) 0.0068(6) -0.0001(5)
O3 0.0214(7) 0.0808(12) 0.0202(7) 0.000 0.0061(5) 0.000

loop_
_atom_type_symbol
_atom_type_description
_atom_type_scat_dispersion_real
_atom_type_scat_dispersion_imag
_atom_type_scat_source
C C 0.0181 0.0091 'International Tables Vol C Tables 4.2.6.8 and 6.1.1.4'
H H 0.0000 0.0000 'International Tables Vol C Tables 4.2.6.8 and 6.1.1.4'
B B 0.0090 0.0039 'International Tables Vol C Tables 4.2.6.8 and 6.1.1.4'
O O 0.0492 0.0322 'International Tables Vol C Tables 4.2.6.8 and 6.1.1.4'
Si Si 0.2541 0.3302 'International Tables Vol C Tables 4.2.6.8 and 6.1.1.4'

loop_
_geom_angle_atom_site_label_1
_geom_angle_atom_site_label_2
_geom_angle_atom_site_label_3
_geom_angle
_geom_angle_site_symmetry_1
_geom_angle_site_symmetry_3
_geom_angle_publ_flag
C10 Si1 C9 111.06(8) . . ?
C10 Si1 C1 111.24(7) . . ?
C9 Si1 C1 110.37(6) . . ?
C10 Si1 C11 108.60(7) . . ?
C9 Si1 C11 108.64(7) . . ?
C1 Si1 C11 106.79(6) . . ?
O3 Si2 C15 109.56(8) . . ?
O3 Si2 C16 107.19(7) . . ?
C15 Si2 C16 111.18(7) . . ?
O3 Si2 C2 108.94(4) . . ?
C15 Si2 C2 108.61(6) . . ?
C16 Si2 C2 111.32(6) . . ?
B1 O1 C3 108.33(11) . . ?
B1 O2 C4 107.60(11) . . ?
C2 C1 Si1 131.74(11) . . ?
C2 C1 H1 114.1 . . ?
Si1 C1 H1 114.1 . . ?
C1 C2 B1 123.55(12) . . ?
C1 C2 Si2 119.83(10) . . ?
B1 C2 Si2 116.55(10) . . ?
O1 C3 C5 107.65(12) . . ?
O1 C3 C6 107.84(12) . . ?
C5 C3 C6 110.21(14) . . ?
O1 C3 C4 102.50(10) . . ?
C5 C3 C4 113.72(13) . . ?
C6 C3 C4 114.27(13) . . ?
O2 C4 C8 108.41(12) . . ?
O2 C4 C7 105.86(12) . . ?
C8 C4 C7 109.45(13) . . ?
O2 C4 C3 102.49(10) . . ?
C8 C4 C3 115.53(13) . . ?
C7 C4 C3 114.27(13) . . ?
C3 C5 H5A 109.5 . . ?
C3 C5 H5B 109.5 . . ?
H5A C5 H5B 109.5 . . ?
C3 C5 H5C 109.5 . . ?
H5A C5 H5C 109.5 . . ?
H5B C5 H5C 109.5 . . ?
C3 C6 H6A 109.5 . . ?
C3 C6 H6B 109.5 . . ?
H6A C6 H6B 109.5 . . ?
C3 C6 H6C 109.5 . . ?
H6A C6 H6C 109.5 . . ?
H6B C6 H6C 109.5 . . ?
C4 C7 H7A 109.5 . . ?
C4 C7 H7B 109.5 . . ?
H7A C7 H7B 109.5 . . ?
C4 C7 H7C 109.5 . . ?
H7A C7 H7C 109.5 . . ?
H7B C7 H7C 109.5 . . ?
C4 C8 H8A 109.5 . . ?
C4 C8 H8B 109.5 . . ?
H8A C8 H8B 109.5 . . ?
C4 C8 H8C 109.5 . . ?
H8A C8 H8C 109.5 . . ?
H8B C8 H8C 109.5 . . ?
Si1 C9 H9A 109.5 . . ?
Si1 C9 H9B 109.5 . . ?
H9A C9 H9B 109.5 . . ?
Si1 C9 H9C 109.5 . . ?
H9A C9 H9C 109.5 . . ?
H9B C9 H9C 109.5 . . ?
Si1 C10 H10A 109.5 . . ?
Si1 C10 H10B 109.5 . . ?
H10A C10 H10B 109.5 . . ?
Si1 C10 H10C 109.5 . . ?
H10A C10 H10C 109.5 . . ?
H10B C10 H10C 109.5 . . ?
C13 C11 C12 108.74(14) . . ?
C13 C11 C14 108.60(13) . . ?
C12 C11 C14 108.43(13) . . ?
C13 C11 Si1 110.82(10) . . ?
C12 C11 Si1 110.40(11) . . ?
C14 C11 Si1 109.79(11) . . ?
C11 C12 H12A 109.5 . . ?
C11 C12 H12B 109.5 . . ?
H12A C12 H12B 109.5 . . ?
C11 C12 H12C 109.5 . . ?
H12A C12 H12C 109.5 . . ?
H12B C12 H12C 109.5 . . ?
C11 C13 H13A 109.5 . . ?
C11 C13 H13B 109.5 . . ?
H13A C13 H13B 109.5 . . ?
C11 C13 H13C 109.5 . . ?
H13A C13 H13C 109.5 . . ?
H13B C13 H13C 109.5 . . ?
C11 C14 H14A 109.5 . . ?
C11 C14 H14B 109.5 . . ?
H14A C14 H14B 109.5 . . ?
C11 C14 H14C 109.5 . . ?
H14A C14 H14C 109.5 . . ?
H14B C14 H14C 109.5 . . ?
Si2 C15 H15A 109.5 . . ?
Si2 C15 H15B 109.5 . . ?
H15A C15 H15B 109.5 . . ?
Si2 C15 H15C 109.5 . . ?
H15A C15 H15C 109.5 . . ?
H15B C15 H15C 109.5 . . ?
Si2 C16 H16A 109.5 . . ?
Si2 C16 H16B 109.5 . . ?
H16A C16 H16B 109.5 . . ?
Si2 C16 H16C 109.5 . . ?
H16A C16 H16C 109.5 . . ?
H16B C16 H16C 109.5 . . ?
O1 B1 O2 112.56(12) . . ?
O1 B1 C2 126.19(13) . . ?
O2 B1 C2 121.22(12) . . ?
Si2 O3 Si2 167.52(13) 2_556 . ?

loop_
_geom_bond_atom_site_label_1
_geom_bond_atom_site_label_2
_geom_bond_distance
_geom_bond_site_symmetry_2
_geom_bond_publ_flag
Si1 C10 1.8673(16) . ?
Si1 C9 1.8681(16) . ?
Si1 C1 1.8876(14) . ?
Si1 C11 1.9064(15) . ?
Si2 O3 1.6239(4) . ?
Si2 C15 1.8590(16) . ?
Si2 C16 1.8597(15) . ?
Si2 C2 1.8768(14) . ?
O1 B1 1.3616(18) . ?
O1 C3 1.4577(16) . ?
O2 B1 1.3773(18) . ?
O2 C4 1.4640(15) . ?
C1 C2 1.3524(19) . ?
C1 H1 0.9500 . ?
C2 B1 1.5659(19) . ?
C3 C5 1.512(2) . ?
C3 C6 1.523(2) . ?
C3 C4 1.561(2) . ?
C4 C8 1.515(2) . ?
C4 C7 1.525(2) . ?
C5 H5A 0.9800 . ?
C5 H5B 0.9800 . ?
C5 H5C 0.9800 . ?
C6 H6A 0.9800 . ?
C6 H6B 0.9800 . ?
C6 H6C 0.9800 . ?
C7 H7A 0.9800 . ?
C7 H7B 0.9800 . ?
C7 H7C 0.9800 . ?
C8 H8A 0.9800 . ?
C8 H8B 0.9800 . ?
C8 H8C 0.9800 . ?
C9 H9A 0.9800 . ?
C9 H9B 0.9800 . ?
C9 H9C 0.9800 . ?
C10 H10A 0.9800 . ?
C10 H10B 0.9800 . ?
C10 H10C 0.9800 . ?
C11 C13 1.532(2) . ?
C11 C12 1.535(2) . ?
C11 C14 1.539(2) . ?
C12 H12A 0.9800 . ?
C12 H12B 0.9800 . ?
C12 H12C 0.9800 . ?
C13 H13A 0.9800 . ?
C13 H13B 0.9800 . ?
C13 H13C 0.9800 . ?
C14 H14A 0.9800 . ?
C14 H14B 0.9800 . ?
C14 H14C 0.9800 . ?
C15 H15A 0.9800 . ?
C15 H15B 0.9800 . ?
C15 H15C 0.9800 . ?
C16 H16A 0.9800 . ?
C16 H16B 0.9800 . ?
C16 H16C 0.9800 . ?

loop_
_geom_torsion_atom_site_label_1
_geom_torsion_atom_site_label_2
_geom_torsion_atom_site_label_3
_geom_torsion_atom_site_label_4
_geom_torsion
_geom_torsion_site_symmetry_1
_geom_torsion_site_symmetry_2
_geom_torsion_site_symmetry_3
_geom_torsion_site_symmetry_4
_geom_torsion_publ_flag
C10 Si1 C1 C2 -63.26(15) . . . . ?
C9 Si1 C1 C2 60.49(15) . . . . ?
C11 Si1 C1 C2 178.40(13) . . . . ?
Si1 C1 C2 B1 0.5(2) . . . . ?
Si1 C1 C2 Si2 177.55(8) . . . . ?
O3 Si2 C2 C1 3.58(14) . . . . ?
C15 Si2 C2 C1 -115.69(11) . . . . ?
C16 Si2 C2 C1 121.57(11) . . . . ?
O3 Si2 C2 B1 -179.21(11) . . . . ?
C15 Si2 C2 B1 61.52(11) . . . . ?
C16 Si2 C2 B1 -61.21(11) . . . . ?
B1 O1 C3 C5 99.22(14) . . . . ?
B1 O1 C3 C6 -141.88(13) . . . . ?
B1 O1 C3 C4 -20.97(15) . . . . ?
B1 O2 C4 C8 -143.51(13) . . . . ?
B1 O2 C4 C7 99.14(13) . . . . ?
B1 O2 C4 C3 -20.89(14) . . . . ?
O1 C3 C4 O2 24.97(14) . . . . ?
C5 C3 C4 O2 -90.92(13) . . . . ?
C6 C3 C4 O2 141.34(12) . . . . ?
O1 C3 C4 C8 142.64(13) . . . . ?
C5 C3 C4 C8 26.74(18) . . . . ?
C6 C3 C4 C8 -101.00(16) . . . . ?
O1 C3 C4 C7 -89.04(14) . . . . ?
C5 C3 C4 C7 155.07(13) . . . . ?
C6 C3 C4 C7 27.33(17) . . . . ?
C3 O1 B1 O2 8.73(17) . . . . ?
C3 O1 B1 C2 -173.37(13) . . . . ?
C4 O2 B1 O1 8.76(16) . . . . ?
C4 O2 B1 C2 -169.25(12) . . . . ?
C1 C2 B1 O1 14.1(2) . . . . ?
Si2 C2 B1 O1 -163.04(12) . . . . ?
C1 C2 B1 O2 -168.21(13) . . . . ?
Si2 C2 B1 O2 14.69(17) . . . . ?
C15 Si2 O3 Si2 27.09(5) . . . 2_556 ?
C16 Si2 O3 Si2 147.84(5) . . . 2_556 ?
C2 Si2 O3 Si2 -91.59(5) . . . 2_556 ?
